data_4024172
loop_
_publ_author_name
'Alexander O. Terent'ev'
'Maxim M. Platonov'
'Eduard J. Sonneveld'
'Rene Peschar'
'Vladimir V. Chernyshev'
'Zoya A. Starikova'
'Gennady I. Nikishin'

_publ_section_title
;
 New Preparation of 1,2,4,5,7,8-Hexaoxonanes
;
_journal_name_full 'Journal of Organic Chemistry'
_journal_page_first 7237
_journal_page_last 7243
_journal_paper_doi 10.1021/jo071072c
_journal_volume 72
_journal_year 2007
_space_group_IT_number 14
_symmetry_space_group_name_Hall '-P 2yn'
_symmetry_space_group_name_H-M 'P 1 21/n 1'
_cell_angle_alpha 90.0
_cell_angle_beta 95.82
_cell_angle_gamma 90.0
_cell_length_a 20.291
_cell_length_b 15.783
_cell_length_c 8.674
_cod_data_source_file jo071072c-File003.cif
_cod_data_source_block 12-12-Acetate
_cod_original_sg_symbol_H-M 'P 21/n'
_cod_database_code 4024172

loop_
_symmetry_equiv_pos_as_xyz
'x, y, z'
'1/2-x, 1/2+y, 1/2-z'
'-x, -y, -z'
'1/2+x, 1/2-y, 1/2+z'

loop_
_atom_site_type_symbol
_atom_site_label
_atom_site_fract_x
_atom_site_fract_y
_atom_site_fract_z
_atom_site_U_iso_or_equiv
_atom_site_occupancy
_atom_site_adp_type
O O1 .4921 .1768 .1762 .051 1.0 Uiso
O O2 .5691 .2712 .2580 .051 1.0 Uiso
C C3 .5075 .2627 .1599 .051 1.0 Uiso
C C4 .4547 .3078 .2441 .051 1.0 Uiso
C C5 .4690 .3989 .2879 .051 1.0 Uiso
C C6 .4091 .4475 .3243 .051 1.0 Uiso
C C7 .3564 .4625 .1912 .051 1.0 Uiso
C C8 .3795 .5157 .0550 .051 1.0 Uiso
C C9 .3362 .4982 -.0952 .051 1.0 Uiso
C C10 .3477 .4059 -.1549 .051 1.0 Uiso
C C11 .4144 .4029 -.2309 .051 1.0 Uiso
C C12 .4346 .3107 -.2580 .051 1.0 Uiso
C C13 .4562 .2586 -.1229 .051 1.0 Uiso
C C14 .5123 .2922 -.0064 .051 1.0 Uiso
O O15 .5763 .2592 .4178 .051 1.0 Uiso
O O16 .6339 .1358 .4022 .051 1.0 Uiso
C C17 .6345 .2178 .4845 .051 1.0 Uiso
C C18 .6233 .1972 .6491 .051 1.0 Uiso
C C19 .6726 .1373 .7360 .051 1.0 Uiso
C C20 .6800 .1546 .9105 .051 1.0 Uiso
C C21 .7151 .2386 .9579 .051 1.0 Uiso
C C22 .7892 .2403 .9410 .051 1.0 Uiso
C C23 .8168 .3314 .9491 .051 1.0 Uiso
C C24 .7916 .3870 .8122 .051 1.0 Uiso
C C25 .8131 .3562 .6577 .051 1.0 Uiso
C C26 .7722 .3888 .5142 .051 1.0 Uiso
C C27 .7013 .3538 .5000 .051 1.0 Uiso
C C28 .6982 .2628 .4579 .051 1.0 Uiso
O O29 .5724 .0867 .4173 .051 1.0 Uiso
O O30 .5441 .1204 .1608 .051 1.0 Uiso
C C31 .5615 .0518 .2640 .051 1.0 Uiso
C C32 .4964 -.0004 .2846 .051 1.0 Uiso
C C33 .6173 -.0010 .2028 .051 1.0 Uiso

loop_
_atom_type_symbol
_atom_type_description
_atom_type_scat_source
O O 'International Tables for Crystallography (Vol. IV)'
C C 'International Tables for Crystallography (Vol. IV)'
